data_1567960
loop_
_publ_author_name
'Rodstein, Ilja'
'Kelling, Leif'
'L\"offler, Julian'
'Scherpf, Thorsten'
'Sarbajna, Abir'
'Andrada, Diego M.'
'Gessner, Viktoria H.'

_publ_section_title
;
 Formation of exceptional monomeric YPhos--PdCl2 complexes with high
 activities in coupling reactions
;
_journal_name_full 'Chemical Science'
_journal_paper_doi 10.1039/D2SC04523K
_journal_year 2022
_chemical_formula_moiety 'C38 H63 Cl3 P2 Pd, C4 H8 O'
_chemical_formula_sum 'C42 H71 Cl3 O P2 Pd'
_chemical_formula_weight 866.67
_space_group_crystal_system monoclinic
_space_group_IT_number 14
_space_group_name_Hall '-P 2ybc'
_space_group_name_H-M_alt 'P 1 21/c 1'
_atom_sites_solution_hydrogens geom
_audit_creation_method SHELXL-2018/3
_audit_update_record
;
2022-07-14 deposited with the CCDC.	2022-10-24 downloaded from the CCDC.
;
_cell_angle_alpha 90
_cell_angle_beta 94.071(4)
_cell_angle_gamma 90
_cell_formula_units_Z 4
_cell_length_a 22.1819(9)
_cell_length_b 9.9664(4)
_cell_length_c 20.8757(7)
_cell_measurement_reflns_used 10269
_cell_measurement_temperature 100(2)
_cell_measurement_theta_max 74.4090
_cell_measurement_theta_min 3.9980
_cell_volume 4603.4(3)
_computing_cell_refinement 'CrysAlisPro 1.171.41.93a (Rigaku OD, 2020)'
_computing_data_collection 'CrysAlisPro 1.171.41.93a (Rigaku OD, 2020)'
_computing_data_reduction 'CrysAlisPro 1.171.41.93a (Rigaku OD, 2020)'
_computing_structure_refinement 'SHELXL-2018/3 (Sheldrick, 2018)'
_computing_structure_solution 'SHELXT-2018/2 (Sheldrick, 2018)'
_diffrn_ambient_temperature 100(2)
_diffrn_detector_area_resol_mean 10.0000
_diffrn_measured_fraction_theta_full 0.987
_diffrn_measured_fraction_theta_max 0.926
_diffrn_measurement_device 'four-circle diffractometer'
_diffrn_measurement_device_type 'XtaLAB Synergy, Dualflex, HyPix'
_diffrn_measurement_method '\w scans'
_diffrn_radiation_type CuK\a
_diffrn_radiation_wavelength 1.54184
_diffrn_reflns_av_R_equivalents 0.0673
_diffrn_reflns_av_unetI/netI 0.0610
_diffrn_reflns_Laue_measured_fraction_full 0.987
_diffrn_reflns_Laue_measured_fraction_max 0.926
_diffrn_reflns_limit_h_max 26
_diffrn_reflns_limit_h_min -27
_diffrn_reflns_limit_k_max 7
_diffrn_reflns_limit_k_min -12
_diffrn_reflns_limit_l_max 26
_diffrn_reflns_limit_l_min -23
_diffrn_reflns_number 30019
_diffrn_reflns_point_group_measured_fraction_full 0.987
_diffrn_reflns_point_group_measured_fraction_max 0.926
_diffrn_reflns_theta_full 67.684
_diffrn_reflns_theta_max 77.803
_diffrn_reflns_theta_min 3.996
_diffrn_source 'micro-focus sealed X-ray tube'
_diffrn_source_type 'PhotonJet (Cu) X-ray Source'
_exptl_absorpt_coefficient_mu 5.718
_exptl_absorpt_correction_T_max 1.000
_exptl_absorpt_correction_T_min 0.658
_exptl_absorpt_correction_type gaussian
_exptl_absorpt_process_details
;
CrysAlisPro 1.171.41.93a (Rigaku Oxford Diffraction, 2020)
Numerical absorption correction based on gaussian integration over
a multifaceted crystal model
Empirical absorption correction using spherical harmonics,
implemented in SCALE3 ABSPACK scaling algorithm.
;
_exptl_crystal_colour yellow
_exptl_crystal_density_diffrn 1.251
_exptl_crystal_description plate
_exptl_crystal_F_000 1832
_exptl_crystal_size_max 0.140
_exptl_crystal_size_mid 0.060
_exptl_crystal_size_min 0.020
_refine_diff_density_max 1.629
_refine_diff_density_min -1.927
_refine_diff_density_rms 0.121
_refine_ls_extinction_method none
_refine_ls_goodness_of_fit_ref 1.080
_refine_ls_hydrogen_treatment constr
_refine_ls_matrix_type full
_refine_ls_number_parameters 489
_refine_ls_number_reflns 9113
_refine_ls_number_restraints 120
_refine_ls_restrained_S_all 1.075
_refine_ls_R_factor_all 0.0786
_refine_ls_R_factor_gt 0.0581
_refine_ls_shift/su_max 0.043
_refine_ls_shift/su_mean 0.004
_refine_ls_structure_factor_coef Fsqd
_refine_ls_weighting_details 'w=1/[\s^2^(Fo^2^)+(0.1006P)^2^] where P=(Fo^2^+2Fc^2^)/3'
_refine_ls_weighting_scheme calc
_refine_ls_wR_factor_gt 0.1497
_refine_ls_wR_factor_ref 0.1586
_reflns_Friedel_coverage 0.000
_reflns_number_gt 6928
_reflns_number_total 9113
_reflns_threshold_expression 'I > 2\s(I)'
_cod_data_source_file d2sc04523k2.cif
_cod_data_source_block L4HPdCl3
_cod_original_sg_symbol_H-M 'P 21/c'
_cod_database_code 1567960
_shelx_shelxl_version_number 2018/3
_shelx_space_group_comment
;
The symmetry employed for this shelxl refinement is uniquely defined
by the following loop, which should always be used as a source of
symmetry information in preference to the above space-group names.
They are only intended as comments.
;
_shelx_estimated_absorpt_t_min 0.502
_shelx_estimated_absorpt_t_max 0.894

loop_
_space_group_symop_operation_xyz
'x, y, z'
'-x, y+1/2, -z+1/2'
'-x, -y, -z'
'x, -y-1/2, z-1/2'

loop_
_atom_site_label
_atom_site_type_symbol
_atom_site_fract_x
_atom_site_fract_y
_atom_site_fract_z
_atom_site_U_iso_or_equiv
_atom_site_adp_type
_atom_site_occupancy
_atom_site_site_symmetry_order
_atom_site_calc_flag
_atom_site_refinement_flags_posn
_atom_site_refinement_flags_adp
_atom_site_refinement_flags_occupancy
_atom_site_disorder_assembly
_atom_site_disorder_group
Pd1 Pd 0.26506(2) 0.47260(3) 0.40386(2) 0.02199(12) Uani 1 1 d . . . . .
Cl1 Cl 0.32030(5) 0.32890(12) 0.34386(4) 0.0304(3) Uani 1 1 d . . . . .
Cl2 Cl 0.22799(5) 0.57142(13) 0.30632(5) 0.0335(3) Uani 1 1 d . . . . .
Cl3 Cl 0.20356(5) 0.61674(11) 0.45786(5) 0.0285(2) Uani 1 1 d . . . . .
P1 P 0.20219(5) 0.14992(11) 0.47799(4) 0.0202(2) Uani 1 1 d . . . . .
P2 P 0.30258(4) 0.38245(11) 0.49923(4) 0.0204(2) Uani 1 1 d . . . . .
C1 C 0.25440(18) 0.2454(5) 0.53572(18) 0.0215(9) Uani 1 1 d . . . . .
H1 H 0.284531 0.176959 0.552406 0.026 Uiso 1 1 calc R U . . .
C2 C 0.22209(18) 0.2876(5) 0.59496(18) 0.0229(9) Uani 1 1 d . . . . .
C3 C 0.23585(19) 0.2270(5) 0.65512(18) 0.0259(9) Uani 1 1 d . . . . .
C4 C 0.2009(2) 0.2638(5) 0.70603(19) 0.0303(10) Uani 1 1 d . . . . .
H4 H 0.208309 0.220893 0.746474 0.036 Uiso 1 1 calc R U . . .
C5 C 0.1565(2) 0.3598(5) 0.69904(19) 0.0317(11) Uani 1 1 d . . . . .
H5 H 0.133732 0.382536 0.734347 0.038 Uiso 1 1 calc R U . . .
C6 C 0.1448(2) 0.4241(5) 0.6399(2) 0.0290(10) Uani 1 1 d . . . . .
H6 H 0.114799 0.491974 0.634739 0.035 Uiso 1 1 calc R U . . .
C7 C 0.1781(2) 0.3867(5) 0.58896(19) 0.0263(10) Uani 1 1 d . . . . .
H7 H 0.170535 0.430234 0.548713 0.032 Uiso 1 1 calc R U . . .
C8 C 0.2874(2) 0.1316(5) 0.6720(2) 0.0300(10) Uani 1 1 d . . . . .
H8A H 0.301748 0.093672 0.632500 0.045 Uiso 1 1 calc R U . . .
H8B H 0.273402 0.059055 0.698925 0.045 Uiso 1 1 calc R U . . .
H8C H 0.320454 0.180104 0.695401 0.045 Uiso 1 1 calc R U . . .
C9 C 0.24995(19) 0.0656(5) 0.42206(19) 0.0230(9) Uani 1 1 d . . . . .
H9 H 0.268625 0.137992 0.396874 0.028 Uiso 1 1 calc R U . . .
C10 C 0.30303(19) -0.0140(5) 0.45650(19) 0.0237(9) Uani 1 1 d . . . . .
H10A H 0.323517 0.042113 0.490604 0.028 Uiso 1 1 calc R U . . .
H10B H 0.287363 -0.095476 0.476748 0.028 Uiso 1 1 calc R U . . .
C11 C 0.3484(2) -0.0539(5) 0.4071(2) 0.0285(10) Uani 1 1 d . . . . .
H11A H 0.365670 0.028116 0.388945 0.034 Uiso 1 1 calc R U . . .
H11B H 0.381869 -0.105908 0.428874 0.034 Uiso 1 1 calc R U . . .
C12 C 0.3181(2) -0.1377(5) 0.3529(2) 0.0319(11) Uani 1 1 d . . . . .
H12A H 0.305967 -0.225544 0.370018 0.038 Uiso 1 1 calc R U . . .
H12B H 0.347144 -0.154275 0.319918 0.038 Uiso 1 1 calc R U . . .
C13 C 0.2625(2) -0.0658(5) 0.3223(2) 0.0293(10) Uani 1 1 d . . . . .
H13A H 0.242191 -0.124174 0.289039 0.035 Uiso 1 1 calc R U . . .
H13B H 0.275244 0.017393 0.301202 0.035 Uiso 1 1 calc R U . . .
C14 C 0.2181(2) -0.0308(5) 0.3725(2) 0.0289(10) Uani 1 1 d . . . . .
H14A H 0.205351 -0.113336 0.394161 0.035 Uiso 1 1 calc R U . . .
H14B H 0.181754 0.012768 0.351560 0.035 Uiso 1 1 calc R U . . .
C15 C 0.15925(18) 0.0322(5) 0.52454(19) 0.0237(9) Uani 1 1 d . . . . .
H15 H 0.134589 0.087793 0.552801 0.028 Uiso 1 1 calc R U . . .
C16 C 0.1963(2) -0.0655(5) 0.5691(2) 0.0313(10) Uani 1 1 d . . . . .
H16A H 0.216278 -0.133134 0.543015 0.038 Uiso 1 1 calc R U . . .
H16B H 0.228057 -0.015567 0.594897 0.038 Uiso 1 1 calc R U . . .
C17 C 0.1543(2) -0.1354(6) 0.6135(2) 0.0393(12) Uani 1 1 d . . . . .
H17A H 0.177957 -0.199310 0.641566 0.047 Uiso 1 1 calc R U . . .
H17B H 0.136382 -0.067804 0.641233 0.047 Uiso 1 1 calc R U . . .
C18 C 0.1044(2) -0.2100(6) 0.5751(2) 0.0384(12) Uani 1 1 d . . . . .
H18A H 0.075457 -0.245315 0.604983 0.046 Uiso 1 1 calc R U . . .
H18B H 0.122099 -0.287533 0.553557 0.046 Uiso 1 1 calc R U . . .
C19 C 0.0703(2) -0.1230(5) 0.5248(2) 0.0354(11) Uani 1 1 d . . . . .
H19A H 0.046701 -0.054245 0.546419 0.043 Uiso 1 1 calc R U . . .
H19B H 0.041600 -0.179409 0.498165 0.043 Uiso 1 1 calc R U . . .
C20 C 0.1138(2) -0.0543(5) 0.4819(2) 0.0269(10) Uani 1 1 d . . . . .
H20A H 0.091015 0.003506 0.450133 0.032 Uiso 1 1 calc R U . . .
H20B H 0.135958 -0.122492 0.458353 0.032 Uiso 1 1 calc R U . . .
C21 C 0.14753(18) 0.2679(5) 0.43769(18) 0.0221(9) Uani 1 1 d . . . . .
H21 H 0.166518 0.358460 0.443427 0.026 Uiso 1 1 calc R U . . .
C22 C 0.1371(2) 0.2488(5) 0.36461(18) 0.0275(10) Uani 1 1 d . . . . .
H22A H 0.176486 0.244146 0.345191 0.033 Uiso 1 1 calc R U . . .
H22B H 0.115344 0.163451 0.355343 0.033 Uiso 1 1 calc R U . . .
C23 C 0.1000(2) 0.3661(5) 0.3353(2) 0.0313(11) Uani 1 1 d . . . . .
H23A H 0.092831 0.352365 0.288444 0.038 Uiso 1 1 calc R U . . .
H23B H 0.123028 0.450555 0.342369 0.038 Uiso 1 1 calc R U . . .
C24 C 0.0391(2) 0.3783(5) 0.3655(2) 0.0316(10) Uani 1 1 d . . . . .
H24A H 0.014655 0.296672 0.355936 0.038 Uiso 1 1 calc R U . . .
H24B H 0.016458 0.456389 0.346835 0.038 Uiso 1 1 calc R U . . .
C25 C 0.0498(2) 0.3961(5) 0.4387(2) 0.0302(10) Uani 1 1 d . . . . .
H25A H 0.071955 0.480896 0.448026 0.036 Uiso 1 1 calc R U . . .
H25B H 0.010433 0.401791 0.458055 0.036 Uiso 1 1 calc R U . . .
C26 C 0.08612(19) 0.2788(5) 0.4683(2) 0.0254(9) Uani 1 1 d . . . . .
H26A H 0.063082 0.194404 0.460959 0.030 Uiso 1 1 calc R U . . .
H26B H 0.093118 0.292394 0.515173 0.030 Uiso 1 1 calc R U . . .
C27 C 0.37629(18) 0.2985(5) 0.49074(19) 0.0236(9) Uani 1 1 d . . . . .
H27 H 0.368439 0.230939 0.455744 0.028 Uiso 1 1 calc R U . . .
C28 C 0.40755(18) 0.2198(5) 0.54763(19) 0.0252(9) Uani 1 1 d . . . . .
H28A H 0.422223 0.282763 0.581950 0.030 Uiso 1 1 calc R U . . .
H28B H 0.378395 0.157380 0.565597 0.030 Uiso 1 1 calc R U . . .
C29 C 0.4608(2) 0.1408(5) 0.5236(2) 0.0308(10) Uani 1 1 d . . . . .
H29A H 0.481565 0.091508 0.560018 0.037 Uiso 1 1 calc R U . . .
H29B H 0.445442 0.074069 0.491341 0.037 Uiso 1 1 calc R U . . .
C30 C 0.5058(2) 0.2326(5) 0.4938(2) 0.0319(11) Uani 1 1 d . . . . .
H30A H 0.537654 0.177662 0.475740 0.038 Uiso 1 1 calc R U . . .
H30B H 0.525327 0.291054 0.527564 0.038 Uiso 1 1 calc R U . . .
C31 C 0.4752(2) 0.3197(5) 0.4409(2) 0.0308(10) Uani 1 1 d . . . . .
H31A H 0.460506 0.262004 0.404423 0.037 Uiso 1 1 calc R U . . .
H31B H 0.505101 0.383319 0.425108 0.037 Uiso 1 1 calc R U . . .
C32 C 0.42228(19) 0.3979(5) 0.4652(2) 0.0255(9) Uani 1 1 d . . . . .
H32A H 0.402580 0.451896 0.429814 0.031 Uiso 1 1 calc R U . . .
H32B H 0.437069 0.459751 0.499920 0.031 Uiso 1 1 calc R U . . .
C33 C 0.31239(19) 0.5104(5) 0.5631(2) 0.0250(9) Uani 1 1 d . . . . .
H33 H 0.270709 0.535900 0.573908 0.030 Uiso 1 1 calc R U . . .
C34 C 0.3454(2) 0.4658(5) 0.6262(2) 0.0311(11) Uani 1 1 d . . . . .
H34A H 0.329009 0.378569 0.639498 0.037 Uiso 1 1 calc R U . . .
H34B H 0.388907 0.453580 0.619890 0.037 Uiso 1 1 calc R U . . .
C35 C 0.3381(2) 0.5689(6) 0.6781(2) 0.0404(12) Uani 1 1 d . . . . .
H35A H 0.358718 0.537508 0.718986 0.049 Uiso 1 1 calc R U . . .
H35B H 0.294615 0.580516 0.684794 0.049 Uiso 1 1 calc R U . . .
C36 C 0.3650(2) 0.7033(6) 0.6590(2) 0.0422(13) Uani 1 1 d . . . . .
H36A H 0.409316 0.694171 0.657838 0.051 Uiso 1 1 calc R U . . .
H36B H 0.356848 0.771989 0.691541 0.051 Uiso 1 1 calc R U . . .
C37 C 0.3378(2) 0.7488(6) 0.5930(2) 0.0361(11) Uani 1 1 d . . . . .
H37A H 0.294726 0.771975 0.596278 0.043 Uiso 1 1 calc R U . . .
H37B H 0.359003 0.830713 0.579980 0.043 Uiso 1 1 calc R U . . .
C38 C 0.3425(2) 0.6416(5) 0.5415(2) 0.0279(10) Uani 1 1 d . . . . .
H38A H 0.385493 0.624621 0.534475 0.034 Uiso 1 1 calc R U . . .
H38B H 0.322058 0.672957 0.500489 0.034 Uiso 1 1 calc R U . . .
O1A_1 O 0.0652(19) 0.545(4) 0.7998(17) 0.055(6) Uani 0.54(3) 1 d . U P A 1
C1A_1 C 0.0111(12) 0.590(2) 0.8263(14) 0.050(5) Uani 0.54(3) 1 d . U P A 1
H1AA_1 H 0.006140 0.545011 0.867915 0.060 Uiso 0.54(3) 1 calc R U P A 1
H1AB_1 H -0.024544 0.568965 0.796749 0.060 Uiso 0.54(3) 1 calc R U P A 1
C2A_1 C 0.0170(11) 0.743(2) 0.8359(14) 0.068(5) Uani 0.54(3) 1 d . U P A 1
H2AA_1 H -0.023110 0.786760 0.834516 0.082 Uiso 0.54(3) 1 calc R U P A 1
H2AB_1 H 0.039753 0.764815 0.877112 0.082 Uiso 0.54(3) 1 calc R U P A 1
C3A_1 C 0.0471(9) 0.7780(14) 0.7866(10) 0.070(5) Uani 0.54(3) 1 d . U P A 1
H3AA_1 H 0.072377 0.857753 0.797579 0.084 Uiso 0.54(3) 1 calc R U P A 1
H3AB_1 H 0.018749 0.800487 0.749447 0.084 Uiso 0.54(3) 1 calc R U P A 1
C4A_1 C 0.0880(17) 0.657(2) 0.7698(15) 0.048(5) Uani 0.54(3) 1 d . U P A 1
H4AA_1 H 0.086441 0.643284 0.722702 0.058 Uiso 0.54(3) 1 calc R U P A 1
H4AB_1 H 0.130439 0.673299 0.785655 0.058 Uiso 0.54(3) 1 calc R U P A 1
O1B_1 O 0.063(2) 0.543(5) 0.786(2) 0.054(6) Uani 0.46(3) 1 d . U P A 2
C1B_1 C 0.0098(13) 0.546(3) 0.8197(15) 0.043(5) Uani 0.46(3) 1 d . U P A 2
H1BA_1 H 0.014197 0.488887 0.858570 0.052 Uiso 0.46(3) 1 calc R U P A 2
H1BB_1 H -0.025788 0.515554 0.792222 0.052 Uiso 0.46(3) 1 calc R U P A 2
C2B_1 C 0.0044(13) 0.694(3) 0.8373(14) 0.073(6) Uani 0.46(3) 1 d . U P A 2
H2BA_1 H -0.001518 0.704201 0.883593 0.088 Uiso 0.46(3) 1 calc R U P A 2
H2BB_1 H -0.029865 0.736259 0.812015 0.088 Uiso 0.46(3) 1 calc R U P A 2
C3B_1 C 0.0718(10) 0.762(2) 0.8187(13) 0.082(6) Uani 0.46(3) 1 d . U P A 2
H3BA_1 H 0.066460 0.854805 0.802418 0.098 Uiso 0.46(3) 1 calc R U P A 2
H3BB_1 H 0.101640 0.761756 0.856246 0.098 Uiso 0.46(3) 1 calc R U P A 2
C4B_1 C 0.088(2) 0.680(4) 0.774(2) 0.065(6) Uani 0.46(3) 1 d . U P A 2
H4BA_1 H 0.132549 0.676644 0.774142 0.078 Uiso 0.46(3) 1 calc R U P A 2
H4BB_1 H 0.072014 0.713474 0.731035 0.078 Uiso 0.46(3) 1 calc R U P A 2

loop_
_atom_site_aniso_label
_atom_site_aniso_U_11
_atom_site_aniso_U_22
_atom_site_aniso_U_33
_atom_site_aniso_U_23
_atom_site_aniso_U_13
_atom_site_aniso_U_12
Pd1 0.02557(17) 0.0208(2) 0.01988(16) 0.00133(12) 0.00380(11) -0.00282(13)
Cl1 0.0382(6) 0.0319(7) 0.0217(4) -0.0019(4) 0.0074(4) 0.0019(5)
Cl2 0.0446(6) 0.0324(7) 0.0232(4) 0.0032(4) 0.0007(4) 0.0008(5)
Cl3 0.0307(5) 0.0269(6) 0.0285(5) -0.0008(4) 0.0073(4) -0.0003(5)
P1 0.0210(5) 0.0213(6) 0.0188(4) 0.0004(4) 0.0053(4) -0.0027(4)
P2 0.0219(5) 0.0224(6) 0.0175(4) 0.0006(4) 0.0046(4) -0.0017(4)
C1 0.0220(19) 0.022(2) 0.0208(17) 0.0019(16) 0.0022(14) 0.0003(18)
C2 0.0196(19) 0.027(3) 0.0234(19) -0.0020(17) 0.0092(15) -0.0031(18)
C3 0.029(2) 0.030(3) 0.0187(17) 0.0015(18) 0.0051(16) -0.004(2)
C4 0.037(2) 0.036(3) 0.0191(18) 0.0033(19) 0.0076(17) 0.001(2)
C5 0.034(2) 0.040(3) 0.0220(18) -0.0035(19) 0.0137(17) -0.006(2)
C6 0.026(2) 0.031(3) 0.031(2) -0.006(2) 0.0081(17) 0.001(2)
C7 0.029(2) 0.027(3) 0.0234(18) -0.0032(18) 0.0069(16) -0.004(2)
C8 0.036(2) 0.032(3) 0.0223(18) 0.0038(19) 0.0055(17) -0.001(2)
C9 0.025(2) 0.017(2) 0.0273(19) 0.0014(17) 0.0069(16) -0.0021(19)
C10 0.027(2) 0.022(2) 0.0225(19) -0.0018(17) 0.0057(16) 0.0014(19)
C11 0.028(2) 0.023(3) 0.036(2) -0.0014(19) 0.0133(18) 0.004(2)
C12 0.039(3) 0.029(3) 0.029(2) -0.006(2) 0.0099(19) -0.001(2)
C13 0.036(2) 0.029(3) 0.0232(19) -0.0009(18) 0.0059(17) 0.002(2)
C14 0.031(2) 0.030(3) 0.027(2) -0.0024(19) 0.0071(17) 0.002(2)
C15 0.023(2) 0.026(3) 0.0234(19) 0.0038(17) 0.0069(15) -0.0020(19)
C16 0.032(2) 0.034(3) 0.029(2) 0.006(2) 0.0063(18) -0.002(2)
C17 0.045(3) 0.041(3) 0.034(2) 0.014(2) 0.013(2) -0.002(2)
C18 0.036(3) 0.038(3) 0.044(3) 0.010(2) 0.016(2) -0.008(2)
C19 0.029(2) 0.032(3) 0.047(3) 0.004(2) 0.012(2) -0.006(2)
C20 0.028(2) 0.024(3) 0.029(2) 0.0027(18) 0.0068(17) -0.004(2)
C21 0.0213(19) 0.019(2) 0.0253(18) 0.0000(17) 0.0005(15) 0.0001(18)
C22 0.028(2) 0.035(3) 0.0204(18) 0.0014(18) 0.0053(15) -0.001(2)
C23 0.031(2) 0.038(3) 0.0254(19) 0.004(2) 0.0029(17) 0.002(2)
C24 0.026(2) 0.031(3) 0.037(2) 0.004(2) -0.0023(18) 0.002(2)
C25 0.025(2) 0.028(3) 0.038(2) -0.002(2) 0.0064(18) 0.001(2)
C26 0.025(2) 0.023(3) 0.029(2) -0.0027(18) 0.0064(16) 0.0007(19)
C27 0.026(2) 0.023(2) 0.0227(18) 0.0014(17) 0.0075(15) 0.0001(19)
C28 0.022(2) 0.027(3) 0.0264(19) 0.0038(18) 0.0025(15) -0.0025(19)
C29 0.028(2) 0.030(3) 0.034(2) 0.003(2) 0.0037(18) 0.001(2)
C30 0.024(2) 0.034(3) 0.038(2) 0.000(2) 0.0045(18) 0.001(2)
C31 0.030(2) 0.028(3) 0.035(2) 0.002(2) 0.0107(18) -0.003(2)
C32 0.023(2) 0.027(3) 0.0277(19) 0.0003(18) 0.0042(16) -0.0015(19)
C33 0.023(2) 0.026(3) 0.028(2) -0.0001(18) 0.0100(16) -0.0058(19)
C34 0.029(2) 0.040(3) 0.024(2) -0.003(2) 0.0018(17) -0.007(2)
C35 0.044(3) 0.053(4) 0.025(2) -0.006(2) 0.0035(19) 0.000(3)
C36 0.042(3) 0.047(4) 0.037(2) -0.020(2) -0.001(2) 0.001(3)
C37 0.031(2) 0.038(3) 0.039(2) -0.008(2) 0.0018(19) 0.001(2)
C38 0.031(2) 0.024(3) 0.029(2) -0.0040(19) 0.0062(17) -0.002(2)
O1A_1 0.064(8) 0.030(7) 0.074(15) 0.008(9) 0.019(9) 0.006(5)
C1A_1 0.051(7) 0.048(11) 0.052(11) 0.013(10) 0.006(6) 0.013(8)
C2A_1 0.060(9) 0.046(10) 0.099(11) -0.010(9) 0.012(8) 0.011(8)
C3A_1 0.085(11) 0.042(7) 0.080(9) -0.004(6) -0.006(7) 0.012(7)
C4A_1 0.066(10) 0.027(8) 0.053(8) 0.005(7) 0.010(7) -0.005(7)
O1B_1 0.059(9) 0.049(9) 0.059(12) -0.009(8) 0.023(9) 0.014(7)
C1B_1 0.045(8) 0.048(11) 0.037(7) -0.016(9) 0.003(5) 0.031(8)
C2B_1 0.081(12) 0.056(13) 0.079(11) -0.046(11) -0.010(8) 0.040(9)
C3B_1 0.084(11) 0.063(10) 0.093(12) -0.020(9) -0.035(9) 0.019(8)
C4B_1 0.056(11) 0.050(11) 0.085(13) -0.005(9) -0.018(9) 0.011(9)

loop_
_atom_type_symbol
_atom_type_description
_atom_type_scat_dispersion_real
_atom_type_scat_dispersion_imag
_atom_type_scat_source
C C 0.0181 0.0091 'International Tables Vol C Tables 4.2.6.8 and 6.1.1.4'
H H 0.0000 0.0000 'International Tables Vol C Tables 4.2.6.8 and 6.1.1.4'
O O 0.0492 0.0322 'International Tables Vol C Tables 4.2.6.8 and 6.1.1.4'
P P 0.2955 0.4335 'International Tables Vol C Tables 4.2.6.8 and 6.1.1.4'
Cl Cl 0.3639 0.7018 'International Tables Vol C Tables 4.2.6.8 and 6.1.1.4'
Pd Pd 0.1215 3.9337 'International Tables Vol C Tables 4.2.6.8 and 6.1.1.4'

loop_
_geom_angle_atom_site_label_1
_geom_angle_atom_site_label_2
_geom_angle_atom_site_label_3
_geom_angle
_geom_angle_site_symmetry_1
_geom_angle_site_symmetry_3
_geom_angle_publ_flag
P2 Pd1 Cl1 93.11(4) . . ?
P2 Pd1 Cl3 90.60(4) . . ?
Cl1 Pd1 Cl3 175.56(4) . . ?
P2 Pd1 Cl2 178.30(4) . . ?
Cl1 Pd1 Cl2 87.51(4) . . ?
Cl3 Pd1 Cl2 88.85(4) . . ?
C15 P1 C9 112.9(2) . . ?
C15 P1 C21 107.43(19) . . ?
C9 P1 C21 113.05(18) . . ?
C15 P1 C1 107.77(18) . . ?
C9 P1 C1 106.49(19) . . ?
C21 P1 C1 109.0(2) . . ?
C33 P2 C27 108.7(2) . . ?
C33 P2 C1 104.14(18) . . ?
C27 P2 C1 103.63(19) . . ?
C33 P2 Pd1 112.00(15) . . ?
C27 P2 Pd1 111.26(13) . . ?
C1 P2 Pd1 116.45(13) . . ?
C2 C1 P1 110.9(3) . . ?
C2 C1 P2 115.4(3) . . ?
P1 C1 P2 116.2(2) . . ?
C7 C2 C3 119.5(4) . . ?
C7 C2 C1 119.3(4) . . ?
C3 C2 C1 121.2(4) . . ?
C4 C3 C2 117.8(4) . . ?
C4 C3 C8 115.9(4) . . ?
C2 C3 C8 126.2(4) . . ?
C5 C4 C3 122.0(4) . . ?
C4 C5 C6 120.0(4) . . ?
C7 C6 C5 118.5(5) . . ?
C2 C7 C6 122.1(4) . . ?
C14 C9 C10 106.7(4) . . ?
C14 C9 P1 117.0(3) . . ?
C10 C9 P1 113.1(3) . . ?
C11 C10 C9 109.3(3) . . ?
C12 C11 C10 111.4(4) . . ?
C11 C12 C13 110.7(4) . . ?
C12 C13 C14 111.2(4) . . ?
C13 C14 C9 108.4(4) . . ?
C16 C15 C20 106.9(4) . . ?
C16 C15 P1 116.7(3) . . ?
C20 C15 P1 113.0(3) . . ?
C17 C16 C15 109.4(4) . . ?
C18 C17 C16 110.9(4) . . ?
C17 C18 C19 113.2(4) . . ?
C18 C19 C20 110.9(4) . . ?
C19 C20 C15 108.9(4) . . ?
C22 C21 C26 110.0(3) . . ?
C22 C21 P1 114.9(3) . . ?
C26 C21 P1 115.2(3) . . ?
C23 C22 C21 109.9(4) . . ?
C22 C23 C24 111.1(4) . . ?
C23 C24 C25 109.7(4) . . ?
C26 C25 C24 110.7(4) . . ?
C25 C26 C21 110.0(4) . . ?
C32 C27 C28 108.6(3) . . ?
C32 C27 P2 110.6(3) . . ?
C28 C27 P2 120.4(3) . . ?
C29 C28 C27 108.9(3) . . ?
C30 C29 C28 111.6(4) . . ?
C29 C30 C31 111.7(4) . . ?
C30 C31 C32 111.2(4) . . ?
C31 C32 C27 109.3(4) . . ?
C34 C33 C38 107.9(4) . . ?
C34 C33 P2 116.5(3) . . ?
C38 C33 P2 113.8(3) . . ?
C35 C34 C33 110.6(4) . . ?
C34 C35 C36 110.1(4) . . ?
C35 C36 C37 111.0(4) . . ?
C38 C37 C36 112.6(4) . . ?
C37 C38 C33 109.5(4) . . ?
C4A_1 O1A_1 C1A_1 105(3) . . ?
O1A_1 C1A_1 C2A_1 107(2) . . ?
C3A_1 C2A_1 C1A_1 101.8(17) . . ?
C2A_1 C3A_1 C4A_1 107.8(16) . . ?
O1A_1 C4A_1 C3A_1 106(2) . . ?
C1B_1 O1B_1 C4B_1 113(3) . . ?
O1B_1 C1B_1 C2B_1 103(3) . . ?
C1B_1 C2B_1 C3B_1 104.1(17) . . ?
C4B_1 C3B_1 C2B_1 102(2) . . ?
C3B_1 C4B_1 O1B_1 109(3) . . ?

loop_
_geom_bond_atom_site_label_1
_geom_bond_atom_site_label_2
_geom_bond_distance
_geom_bond_site_symmetry_2
_geom_bond_publ_flag
Pd1 P2 2.2864(10) . ?
Pd1 Cl1 2.3108(11) . ?
Pd1 Cl3 2.3268(11) . ?
Pd1 Cl2 2.3569(10) . ?
P1 C15 1.833(4) . ?
P1 C9 1.835(4) . ?
P1 C21 1.848(4) . ?
P1 C1 1.871(4) . ?
P2 C33 1.847(5) . ?
P2 C27 1.856(4) . ?
P2 C1 1.925(4) . ?
C1 C2 1.532(5) . ?
C2 C7 1.387(6) . ?
C2 C3 1.408(6) . ?
C3 C4 1.407(6) . ?
C3 C8 1.509(7) . ?
C4 C5 1.374(7) . ?
C5 C6 1.398(6) . ?
C6 C7 1.388(6) . ?
C9 C14 1.545(6) . ?
C9 C10 1.553(6) . ?
C10 C11 1.543(6) . ?
C11 C12 1.523(6) . ?
C12 C13 1.526(7) . ?
C13 C14 1.528(6) . ?
C15 C16 1.543(6) . ?
C15 C20 1.556(6) . ?
C16 C17 1.528(6) . ?
C17 C18 1.516(8) . ?
C18 C19 1.521(7) . ?
C19 C20 1.526(6) . ?
C21 C22 1.539(5) . ?
C21 C26 1.548(6) . ?
C22 C23 1.533(7) . ?
C23 C24 1.535(6) . ?
C24 C25 1.540(6) . ?
C25 C26 1.526(7) . ?
C27 C32 1.544(6) . ?
C27 C28 1.546(6) . ?
C28 C29 1.534(6) . ?
C29 C30 1.519(7) . ?
C30 C31 1.526(7) . ?
C31 C32 1.527(6) . ?
C33 C34 1.526(6) . ?
C33 C38 1.550(6) . ?
C34 C35 1.512(7) . ?
C35 C36 1.530(8) . ?
C36 C37 1.533(7) . ?
C37 C38 1.525(6) . ?
O1A_1 C4A_1 1.39(4) . ?
O1A_1 C1A_1 1.43(4) . ?
C1A_1 C2A_1 1.54(2) . ?
C2A_1 C3A_1 1.31(3) . ?
C3A_1 C4A_1 1.56(3) . ?
O1B_1 C1B_1 1.42(4) . ?
O1B_1 C4B_1 1.51(6) . ?
C1B_1 C2B_1 1.52(2) . ?
C2B_1 C3B_1 1.71(4) . ?
C3B_1 C4B_1 1.31(4) . ?
